data_7048709
loop_
_publ_author_name
'King, A. Paden'
'Gellineau, Hendryck A.'
'MacMillan, Samantha N.'
'Wilson, Justin J.'

_publ_section_title
;
 Physical properties, ligand substitution reactions, and biological
 activity of Co(iii)-Schiff base complexes.
;
_journal_issue 18
_journal_name_full 'Dalton transactions (Cambridge, England : 2003)'
_journal_page_first 5987
_journal_page_last 6002
_journal_paper_doi 10.1039/c8dt04606a
_journal_volume 48
_journal_year 2019
_chemical_formula_moiety 'C26 H28 Co F8 N4 O2, C4 H10 O, Cl'
_chemical_formula_sum 'C30 H38 Cl Co F8 N4 O3'
_chemical_formula_weight 749.02
_space_group_crystal_system tetragonal
_space_group_IT_number 96
_space_group_name_Hall 'P 4nw 2abw'
_space_group_name_H-M_alt 'P 43 21 2'
_symmetry_space_group_name_Hall 'P 4nw 2abw'
_symmetry_space_group_name_H-M 'P 43 21 2'
_atom_sites_solution_hydrogens geom
_atom_sites_solution_primary dual
_audit_creation_date 2017-08-16
_audit_creation_method
;
Olex2 1.2-ac3
(compiled 2016.08.26 svn.r3337 for Rigaku Oxford Diffraction, GUI svn.r5221)
;
_audit_update_record
;
2018-08-28 deposited with the CCDC.
2019-01-11 downloaded from the CCDC.
;
_cell_angle_alpha 90
_cell_angle_beta 90
_cell_angle_gamma 90
_cell_formula_units_Z 4
_cell_length_a 15.4493(3)
_cell_length_b 15.4493(3)
_cell_length_c 14.4740(5)
_cell_measurement_reflns_used 8396
_cell_measurement_temperature 100.01(10)
_cell_measurement_theta_max 30.7100
_cell_measurement_theta_min 2.3210
_cell_volume 3454.67(15)
_computing_cell_refinement 'CrysAlisPro 1.171.39.29d (Rigaku OD, 2017)'
_computing_data_collection 'CrysAlisPro 1.171.39.29d (Rigaku OD, 2017)'
_computing_data_reduction 'CrysAlisPro 1.171.39.29d (Rigaku OD, 2017)'
_computing_molecular_graphics 'Olex2 (Dolomanov et al., 2009)'
_computing_publication_material 'Olex2 (Dolomanov et al., 2009)'
_computing_structure_refinement 'ShelXL (Sheldrick, 2015)'
_computing_structure_solution 'ShelXT (Sheldrick, 2015)'
_diffrn_ambient_environment N~2~
_diffrn_ambient_temperature 100.01(10)
_diffrn_detector 'CCD plate'
_diffrn_detector_type HyPix
_diffrn_measured_fraction_theta_full 0.999
_diffrn_measured_fraction_theta_max 0.999
_diffrn_measurement_details
;
List of Runs (angles in degrees, time in seconds):

  # Type    Start    End  Width  t~exp~   \w     \q     \k     \f   Frames
#--------------------------------------------------------------------------
  1  \w      3.00  77.00   0.50   17.00    --    6.71   8.00 131.00  148
  2  \w     54.00  79.00   0.50   17.00    --    6.71  57.00-180.00   50
  3  \w     -7.00  38.00   0.50   17.00    --    6.71  57.00-180.00   90
;
_diffrn_measurement_device 'four-circle diffractometer'
_diffrn_measurement_device_type 'XtaLAB Synergy, Dualflex, HyPix'
_diffrn_measurement_method '\w scans'
_diffrn_orient_matrix_type 'CrysAlisPro convention (1999,Acta A55,543-557)'
_diffrn_orient_matrix_UB_11 0.0208324000
_diffrn_orient_matrix_UB_12 0.0407214000
_diffrn_orient_matrix_UB_13 -0.0040509000
_diffrn_orient_matrix_UB_21 -0.0409131000
_diffrn_orient_matrix_UB_22 0.0205597000
_diffrn_orient_matrix_UB_23 -0.0039454000
_diffrn_orient_matrix_UB_31 -0.0016489000
_diffrn_orient_matrix_UB_32 0.0050662000
_diffrn_orient_matrix_UB_33 0.0486601000
_diffrn_radiation_monochromator mirror
_diffrn_radiation_probe x-ray
_diffrn_radiation_type MoK\a
_diffrn_radiation_wavelength 0.71073
_diffrn_reflns_av_R_equivalents 0.0342
_diffrn_reflns_av_unetI/netI 0.0290
_diffrn_reflns_Laue_measured_fraction_full 0.999
_diffrn_reflns_Laue_measured_fraction_max 0.999
_diffrn_reflns_limit_h_max 19
_diffrn_reflns_limit_h_min -16
_diffrn_reflns_limit_k_max 17
_diffrn_reflns_limit_k_min -19
_diffrn_reflns_limit_l_max 15
_diffrn_reflns_limit_l_min -18
_diffrn_reflns_number 16169
_diffrn_reflns_point_group_measured_fraction_full 0.999
_diffrn_reflns_point_group_measured_fraction_max 0.998
_diffrn_reflns_theta_full 26.000
_diffrn_reflns_theta_max 27.103
_diffrn_reflns_theta_min 2.336
_diffrn_source 'micro-focus sealed X-ray tube'
_diffrn_source_type 'PhotonJet (Mo) X-ray Source'
_exptl_absorpt_coefficient_mu 0.654
_exptl_absorpt_correction_T_max 1.000
_exptl_absorpt_correction_T_min 0.704
_exptl_absorpt_correction_type gaussian
_exptl_absorpt_process_details
;
CrysAlisPro 1.171.39.29d (Rigaku Oxford Diffraction, 2017)
Numerical absorption correction based on gaussian integration over
            a multifaceted crystal model
Empirical absorption correction using spherical harmonics,
 implemented in SCALE3 ABSPACK scaling algorithm.
;
_exptl_crystal_colour 'clear orange'
_exptl_crystal_density_diffrn 1.440
_exptl_crystal_description plate
_exptl_crystal_F_000 1544
_exptl_crystal_size_max 0.301
_exptl_crystal_size_mid 0.066
_exptl_crystal_size_min 0.054
_refine_diff_density_max 0.790
_refine_diff_density_min -0.520
_refine_diff_density_rms 0.091
_refine_ls_abs_structure_details
;
 Flack x determined using 1318 quotients [(I+)-(I-)]/[(I+)+(I-)]
 (Parsons, Flack and Wagner, Acta Cryst. B69 (2013) 249-259).
;
_refine_ls_abs_structure_Flack -0.006(8)
_refine_ls_extinction_method none
_refine_ls_goodness_of_fit_ref 1.048
_refine_ls_hydrogen_treatment constr
_refine_ls_matrix_type full
_refine_ls_number_parameters 217
_refine_ls_number_reflns 3800
_refine_ls_number_restraints 483
_refine_ls_restrained_S_all 1.004
_refine_ls_R_factor_all 0.0592
_refine_ls_R_factor_gt 0.0522
_refine_ls_shift/su_max 0.000
_refine_ls_shift/su_mean 0.000
_refine_ls_structure_factor_coef Fsqd
_refine_ls_weighting_details 'w=1/[\s^2^(Fo^2^)+(0.1045P)^2^+2.3307P] where P=(Fo^2^+2Fc^2^)/3'
_refine_ls_weighting_scheme calc
_refine_ls_wR_factor_gt 0.1481
_refine_ls_wR_factor_ref 0.1547
_reflns_Friedel_coverage 0.719
_reflns_Friedel_fraction_full 0.999
_reflns_Friedel_fraction_max 0.997
_reflns_number_gt 3389
_reflns_number_total 3800
_reflns_threshold_expression 'I > 2\s(I)'
_cod_data_source_file c8dt04606a2.cif
_cod_data_source_block '[Co(tfacen)(3F-BnNH2)2]+'
_cod_depositor_comments 'Adding full bibliography for 7048707--7048709.cif.'
_cod_original_cell_volume 3454.67(18)
_cod_database_code 7048709
_shelx_shelxl_version_number 2016/6
_chemical_oxdiff_formula C30H38ClCoF8N4O3
_chemical_oxdiff_usercomment MeOH/Ether
_shelx_space_group_comment
;
The symmetry employed for this shelxl refinement is uniquely defined
by the following loop, which should always be used as a source of
symmetry information in preference to the above space-group names.
They are only intended as comments.
;
_reflns_odcompleteness_completeness 99.78
_reflns_odcompleteness_iscentric 1
_reflns_odcompleteness_theta 27.04
_olex2_refinement_description
;
1. Fixed Uiso
 At 1.2 times of:
  All C(H) groups, All C(H,H) groups, All N(H,H,H,H) groups
 At 1.5 times of:
  All C(H,H,H) groups
2. Restrained distances
 N2-C7B \\sim N2-C7A
 with sigma of 0.02
 C8A-C7A \\sim C8B-C7B
 with sigma of 0.02
 F4B-C10B \\sim F4A-C10A
 with sigma of 0.02
3. Restrained planarity
 C8B, C9B, C10B, C11B, C12A, C13B, F4B
 with sigma of 0.1
 C8A, C9A, C10A, C11A, C12B, C13A, F4A
 with sigma of 0.1
4. Uiso/Uaniso restraints and constraints
All non-hydrogen atoms have similar U: within 2A with sigma of 0.04 and sigma
for terminal atoms of 0.08
Uanis(F4B) = Uanis(F4A)
Uanis(C8A) = Uanis(C8B) = Uanis(C9A) = Uanis(C9B) = Uanis(C10A) = Uanis(C10B) =
Uanis(C11A) = Uanis(C11B) = Uanis(C12B) = Uanis(C12A) = Uanis(C13A) =
Uanis(C13B)
5. Rigid body (RIGU) restrains
 N2, F4A, C7A, C8A, C9A, C10A, C11A, C12B, C13A, F4B, C7B, C8B, C9B, C10B,
 C11B, C12A, C13B
 with sigma for 1-2 distances of 0.004 and sigma for 1-3 distances of 0.004
6. Same fragment restrains
{F4A, C7A, C8A, C9A, C10A, C11A, C12A, C13A} sigma for 1-2: 0.02, 1-3: 0.04
as
{F4B, C7B, C8B, C9B, C10B, C11B, C12B, C13B}
7. Others
 Sof(H2BC)=Sof(H2BD)=Sof(F4B)=Sof(C7B)=Sof(H7BA)=Sof(H7BB)=Sof(C8B)=Sof(C9B)=
 Sof(H9B)=Sof(C10B)=Sof(C11B)=Sof(H11B)=Sof(C12B)=Sof(H12B)=Sof(C13B)=Sof(H13B)=
 1-FVAR(1)
 Sof(H2AA)=Sof(H2AB)=Sof(F4A)=Sof(C7A)=Sof(H7AA)=Sof(H7AB)=Sof(C8A)=Sof(C9A)=
 Sof(H9A)=Sof(C10A)=Sof(C11A)=Sof(H11A)=Sof(C12A)=Sof(H12A)=Sof(C13A)=Sof(H13A)=
 FVAR(1)
8.a Secondary CH2 refined with riding coordinates:
 N2(H2AA,H2AB), N2(H2BC,H2BD), C5(H5A,H5B), C7A(H7AA,H7AB), C7B(H7BA,H7BB),
 C14(H14A,H14B)
8.b Aromatic/amide H refined with riding coordinates:
 C3(H3), C9A(H9A), C11A(H11A), C12A(H12A), C13A(H13A), C9B(H9B), C11B(H11B),
 C12B(H12B), C13B(H13B)
8.c Idealised Me refined as rotating group:
 C6(H6A,H6B,H6C), C15(H15A,H15B,H15C)
;
_olex2_submission_special_instructions 'No special instructions were received'
_oxdiff_exptl_absorpt_empirical_details
;
Empirical correction (ABSPACK) includes:
- Absorption correction using spherical harmonics
- Frame scaling
;
_oxdiff_exptl_absorpt_empirical_full_max 1.042
_oxdiff_exptl_absorpt_empirical_full_min 0.952

loop_
_space_group_symop_operation_xyz
'x, y, z'
'-x, -y, z+1/2'
'-y+1/2, x+1/2, z+3/4'
'y+1/2, -x+1/2, z+1/4'
'-x+1/2, y+1/2, -z+3/4'
'x+1/2, -y+1/2, -z+1/4'
'y, x, -z'
'-y, -x, -z+1/2'

loop_
_atom_site_label
_atom_site_type_symbol
_atom_site_fract_x
_atom_site_fract_y
_atom_site_fract_z
_atom_site_U_iso_or_equiv
_atom_site_adp_type
_atom_site_occupancy
_atom_site_site_symmetry_order
_atom_site_calc_flag
_atom_site_refinement_flags_posn
_atom_site_refinement_flags_adp
_atom_site_refinement_flags_occupancy
_atom_site_disorder_assembly
_atom_site_disorder_group
Co Co 0.38333(3) 0.38333(3) 0.500000 0.0218(2) Uani 1 2 d S TU P A .
F1 F 0.3311(2) 0.1406(3) 0.6706(4) 0.0739(14) Uani 1 1 d . U . . .
F2 F 0.3748(5) 0.0925(2) 0.5429(3) 0.105(2) Uani 1 1 d . U . . .
F3 F 0.4574(2) 0.0924(2) 0.6603(3) 0.0560(10) Uani 1 1 d . U . . .
O1 O 0.3719(2) 0.2658(2) 0.5362(2) 0.0252(6) Uani 1 1 d . U . . .
N1 N 0.5003(3) 0.3933(3) 0.5395(3) 0.0283(8) Uani 1 1 d . U . . .
N2 N 0.3418(3) 0.4215(3) 0.6223(3) 0.0292(8) Uani 1 1 d D U . . .
H2AA H 0.389239 0.434037 0.657072 0.035 Uiso 0.643(6) 1 calc R . . A 1
H2AB H 0.312554 0.472017 0.613896 0.035 Uiso 0.643(6) 1 calc R . . A 1
H2BC H 0.324033 0.372834 0.652153 0.035 Uiso 0.357(6) 1 calc R . . A 2
H2BD H 0.389294 0.440884 0.653195 0.035 Uiso 0.357(6) 1 calc R . . A 2
C1 C 0.3985(3) 0.1379(3) 0.6150(4) 0.0348(11) Uani 1 1 d . U . . .
C2 C 0.4276(3) 0.2280(3) 0.5885(3) 0.0242(9) Uani 1 1 d . U . . .
C3 C 0.5056(3) 0.2588(3) 0.6187(3) 0.0284(9) Uani 1 1 d . U . . .
H3 H 0.537357 0.224484 0.661309 0.034 Uiso 1 1 calc R . . . .
C4 C 0.5422(3) 0.3392(3) 0.5905(3) 0.0291(10) Uani 1 1 d . U . . .
C5 C 0.5408(3) 0.4732(3) 0.5055(4) 0.0403(12) Uani 1 1 d . U . . .
H5A H 0.569446 0.462155 0.445467 0.048 Uiso 1 1 calc R . . . .
H5B H 0.585337 0.493054 0.549951 0.048 Uiso 1 1 calc R . . . .
C6 C 0.6345(3) 0.3558(4) 0.6193(4) 0.0383(11) Uani 1 1 d . U . . .
H6A H 0.670540 0.363583 0.564256 0.057 Uiso 1 1 calc GR . . . .
H6B H 0.655903 0.306327 0.655063 0.057 Uiso 1 1 calc GR . . . .
H6C H 0.636960 0.408143 0.657412 0.057 Uiso 1 1 calc GR . . . .
F4A F 0.2533(6) 0.5882(7) 0.9222(6) 0.098(3) Uani 0.643(6) 1 d D U . A 1
C7A C 0.2887(6) 0.3667(6) 0.6749(6) 0.045(2) Uani 0.643(6) 1 d D U . A 1
H7AA H 0.325344 0.323892 0.707425 0.054 Uiso 0.643(6) 1 calc R . . A 1
H7AB H 0.249591 0.334556 0.632935 0.054 Uiso 0.643(6) 1 calc R . . A 1
C8A C 0.2345(7) 0.4154(9) 0.7455(7) 0.0674(13) Uani 0.643(6) 1 d D U . A 1
C9A C 0.2714(7) 0.4788(9) 0.8027(7) 0.0674(13) Uani 0.643(6) 1 d D U . A 1
H9A H 0.331621 0.490838 0.798725 0.081 Uiso 0.643(6) 1 calc R . . A 1
C10A C 0.2188(7) 0.5252(9) 0.8669(7) 0.0674(13) Uani 0.643(6) 1 d D U . A 1
C11A C 0.1370(7) 0.5002(10) 0.8784(8) 0.0674(13) Uani 0.643(6) 1 d D U . A 1
H11A H 0.101961 0.528743 0.922930 0.081 Uiso 0.643(6) 1 calc R . . A 1
C12A C 0.1024(8) 0.4343(11) 0.8271(8) 0.0674(13) Uani 0.643(6) 1 d D U . A 1
H12A H 0.046458 0.412563 0.841345 0.081 Uiso 0.643(6) 1 calc R . . A 1
C13A C 0.1495(7) 0.3989(9) 0.7538(8) 0.0674(13) Uani 0.643(6) 1 d D U . A 1
H13A H 0.121289 0.363161 0.709763 0.081 Uiso 0.643(6) 1 calc R . . A 1
F4B F 0.2458(10) 0.5074(13) 0.9728(10) 0.098(3) Uani 0.357(6) 1 d D U . A 2
C7B C 0.2753(9) 0.4851(10) 0.6371(9) 0.036(3) Uani 0.357(6) 1 d D U . A 2
H7BA H 0.233127 0.479806 0.585901 0.043 Uiso 0.357(6) 1 calc R . . A 2
H7BB H 0.302419 0.542931 0.631579 0.043 Uiso 0.357(6) 1 calc R . . A 2
C8B C 0.2254(11) 0.4835(15) 0.7258(11) 0.0674(13) Uani 0.357(6) 1 d D U . A 2
C9B C 0.2551(12) 0.5152(13) 0.8088(11) 0.0674(13) Uani 0.357(6) 1 d D U . A 2
H9B H 0.306491 0.548663 0.813184 0.081 Uiso 0.357(6) 1 calc R . . A 2
C10B C 0.2037(11) 0.4946(15) 0.8882(11) 0.0674(13) Uani 0.357(6) 1 d D U . A 2
C11B C 0.1256(12) 0.4575(18) 0.8839(13) 0.0674(13) Uani 0.357(6) 1 d D U . A 2
H11B H 0.091795 0.447758 0.937811 0.081 Uiso 0.357(6) 1 calc R . . A 2
C12B C 0.0967(13) 0.434(2) 0.7980(13) 0.0674(13) Uani 0.357(6) 1 d D U . A 2
H12B H 0.037296 0.421062 0.788859 0.081 Uiso 0.357(6) 1 calc R . . A 2
C13B C 0.1546(12) 0.4298(17) 0.7235(13) 0.0674(13) Uani 0.357(6) 1 d D U . A 2
H13B H 0.145159 0.391195 0.673414 0.081 Uiso 0.357(6) 1 calc R . . A 2
O2 O 0.6675(4) 0.6675(4) 0.500000 0.081(2) Uani 1 2 d S TU P . .
C14 C 0.6720(8) 0.7347(9) 0.4362(8) 0.113(4) Uani 1 1 d . U . . .
H14A H 0.725306 0.728708 0.398833 0.136 Uiso 1 1 calc R . . . .
H14B H 0.674689 0.790748 0.469257 0.136 Uiso 1 1 calc R . . . .
C15 C 0.5967(10) 0.7335(9) 0.3757(9) 0.155(8) Uani 1 1 d . U . . .
H15A H 0.597255 0.680561 0.338484 0.232 Uiso 1 1 calc GR . . . .
H15B H 0.598262 0.784085 0.334821 0.232 Uiso 1 1 calc GR . . . .
H15C H 0.543803 0.735222 0.413087 0.232 Uiso 1 1 calc GR . . . .
Cl Cl 0.49198(10) 0.50802(10) 0.750000 0.0423(4) Uani 1 2 d S TU P . .

loop_
_atom_site_aniso_label
_atom_site_aniso_U_11
_atom_site_aniso_U_22
_atom_site_aniso_U_33
_atom_site_aniso_U_23
_atom_site_aniso_U_13
_atom_site_aniso_U_12
Co 0.0224(3) 0.0224(3) 0.0207(4) 0.0035(2) -0.0035(2) -0.0022(3)
F1 0.0364(19) 0.051(2) 0.134(4) 0.043(2) 0.018(2) -0.0012(16)
F2 0.210(7) 0.0304(18) 0.076(3) 0.0056(19) -0.076(4) -0.028(3)
F3 0.0410(18) 0.0397(18) 0.087(3) 0.0287(18) -0.0210(18) 0.0021(14)
O1 0.0254(16) 0.0246(14) 0.0256(14) 0.0056(12) -0.0064(12) 0.0007(13)
N1 0.0258(18) 0.034(2) 0.0252(16) 0.0010(16) -0.0020(14) -0.0054(17)
N2 0.0241(19) 0.035(2) 0.0289(18) -0.0050(16) -0.0037(15) -0.0030(15)
C1 0.033(3) 0.028(2) 0.043(3) 0.0077(19) -0.013(2) 0.0016(18)
C2 0.024(2) 0.027(2) 0.0216(19) 0.0027(16) -0.0007(16) 0.0036(17)
C3 0.026(2) 0.031(2) 0.028(2) 0.0043(17) -0.0037(18) 0.0035(18)
C4 0.022(2) 0.043(3) 0.023(2) 0.0014(18) -0.0010(16) 0.0010(19)
C5 0.036(3) 0.041(3) 0.044(3) 0.014(2) -0.012(2) -0.017(2)
C6 0.020(2) 0.052(3) 0.042(3) 0.004(2) -0.0050(19) -0.0024(19)
F4A 0.079(4) 0.130(7) 0.086(5) -0.049(5) -0.010(4) -0.001(5)
C7A 0.041(5) 0.050(5) 0.044(5) 0.008(4) 0.003(3) -0.003(4)
C8A 0.0442(17) 0.108(4) 0.050(2) -0.029(3) 0.0062(16) -0.002(2)
C9A 0.0442(17) 0.108(4) 0.050(2) -0.029(3) 0.0062(16) -0.002(2)
C10A 0.0442(17) 0.108(4) 0.050(2) -0.029(3) 0.0062(16) -0.002(2)
C11A 0.0442(17) 0.108(4) 0.050(2) -0.029(3) 0.0062(16) -0.002(2)
C12A 0.0442(17) 0.108(4) 0.050(2) -0.029(3) 0.0062(16) -0.002(2)
C13A 0.0442(17) 0.108(4) 0.050(2) -0.029(3) 0.0062(16) -0.002(2)
F4B 0.079(4) 0.130(7) 0.086(5) -0.049(5) -0.010(4) -0.001(5)
C7B 0.038(7) 0.040(8) 0.029(6) -0.003(5) -0.004(5) 0.015(5)
C8B 0.0442(17) 0.108(4) 0.050(2) -0.029(3) 0.0062(16) -0.002(2)
C9B 0.0442(17) 0.108(4) 0.050(2) -0.029(3) 0.0062(16) -0.002(2)
C10B 0.0442(17) 0.108(4) 0.050(2) -0.029(3) 0.0062(16) -0.002(2)
C11B 0.0442(17) 0.108(4) 0.050(2) -0.029(3) 0.0062(16) -0.002(2)
C12B 0.0442(17) 0.108(4) 0.050(2) -0.029(3) 0.0062(16) -0.002(2)
C13B 0.0442(17) 0.108(4) 0.050(2) -0.029(3) 0.0062(16) -0.002(2)
O2 0.087(4) 0.087(4) 0.067(4) 0.015(3) -0.015(3) -0.026(5)
C14 0.107(8) 0.142(11) 0.091(8) 0.050(7) -0.006(6) -0.002(8)
C15 0.168(14) 0.163(13) 0.132(10) 0.092(10) -0.086(10) -0.095(11)
Cl 0.0457(6) 0.0457(6) 0.0354(8) -0.0094(5) -0.0094(5) -0.0117(7)

loop_
_atom_type_symbol
_atom_type_description
_atom_type_scat_dispersion_real
_atom_type_scat_dispersion_imag
_atom_type_scat_source
C C 0.0033 0.0016 'International Tables Vol C Tables 4.2.6.8 and 6.1.1.4'
H H 0.0000 0.0000 'International Tables Vol C Tables 4.2.6.8 and 6.1.1.4'
Cl Cl 0.1484 0.1585 'International Tables Vol C Tables 4.2.6.8 and 6.1.1.4'
Co Co 0.3494 0.9721 'International Tables Vol C Tables 4.2.6.8 and 6.1.1.4'
F F 0.0171 0.0103 'International Tables Vol C Tables 4.2.6.8 and 6.1.1.4'
N N 0.0061 0.0033 'International Tables Vol C Tables 4.2.6.8 and 6.1.1.4'
O O 0.0106 0.0060 'International Tables Vol C Tables 4.2.6.8 and 6.1.1.4'

loop_
_exptl_crystal_face_index_h
_exptl_crystal_face_index_k
_exptl_crystal_face_index_l
_exptl_crystal_face_perp_dist
-2 3 20 0.1540
-17 14 -1 0.0259
-1 -1 -20 0.1401
17 -14 2 0.0407
-12 -18 1 0.0241
5 -21 2 0.0287
15 -16 1 0.0287
21 -6 0 0.0343
20 9 -1 0.0324
10 19 -1 0.0269

loop_
_geom_angle_atom_site_label_1
_geom_angle_atom_site_label_2
_geom_angle_atom_site_label_3
_geom_angle
_geom_angle_site_symmetry_1
_geom_angle_site_symmetry_3
O1 Co O1 84.17(19) 7_556 .
O1 Co N1 178.40(15) 7_556 .
O1 Co N1 94.75(15) 7_556 7_556
O1 Co N1 94.75(15) . .
O1 Co N1 178.40(15) . 7_556
O1 Co N2 90.47(16) . .
O1 Co N2 87.95(15) . 7_556
O1 Co N2 90.48(16) 7_556 7_556
O1 Co N2 87.95(15) 7_556 .
N1 Co N1 86.3(3) 7_556 .
N1 Co N2 90.88(16) 7_556 7_556
N1 Co N2 90.67(17) . 7_556
N1 Co N2 90.67(17) 7_556 .
N1 Co N2 90.88(16) . .
N2 Co N2 177.9(2) . 7_556
C2 O1 Co 122.3(3) . .
C4 N1 Co 126.6(3) . .
C4 N1 C5 121.5(4) . .
C5 N1 Co 111.9(3) . .
Co N2 H2AA 107.4 . .
Co N2 H2AB 107.4 . .
Co N2 H2BC 106.1 . .
Co N2 H2BD 106.1 . .
H2AA N2 H2AB 106.9 . .
H2BC N2 H2BD 106.3 . .
C7A N2 Co 119.8(5) . .
C7A N2 H2AA 107.4 . .
C7A N2 H2AB 107.4 . .
C7B N2 Co 124.8(6) . .
C7B N2 H2BC 106.1 . .
C7B N2 H2BD 106.1 . .
F1 C1 F3 105.0(4) . .
F1 C1 C2 111.2(4) . .
F2 C1 F1 106.4(5) . .
F2 C1 F3 107.6(5) . .
F2 C1 C2 111.9(4) . .
F3 C1 C2 114.2(4) . .
O1 C2 C1 111.6(4) . .
O1 C2 C3 128.3(4) . .
C3 C2 C1 120.0(4) . .
C2 C3 H3 117.9 . .
C2 C3 C4 124.1(4) . .
C4 C3 H3 117.9 . .
N1 C4 C3 122.1(4) . .
N1 C4 C6 121.5(5) . .
C3 C4 C6 116.4(4) . .
N1 C5 C5 109.1(3) . 7_556
N1 C5 H5A 109.9 . .
N1 C5 H5B 109.9 . .
C5 C5 H5A 109.9 7_556 .
C5 C5 H5B 109.9 7_556 .
H5A C5 H5B 108.3 . .
C4 C6 H6A 109.5 . .
C4 C6 H6B 109.5 . .
C4 C6 H6C 109.5 . .
H6A C6 H6B 109.5 . .
H6A C6 H6C 109.5 . .
H6B C6 H6C 109.5 . .
N2 C7A H7AA 109.0 . .
N2 C7A H7AB 109.0 . .
N2 C7A C8A 112.9(8) . .
H7AA C7A H7AB 107.8 . .
C8A C7A H7AA 109.0 . .
C8A C7A H7AB 109.0 . .
C9A C8A C7A 121.2(9) . .
C13A C8A C7A 120.3(10) . .
C13A C8A C9A 118.5(10) . .
C8A C9A H9A 119.9 . .
C8A C9A C10A 120.2(10) . .
C10A C9A H9A 119.9 . .
F4A C10A C9A 121.1(10) . .
C11A C10A F4A 120.1(10) . .
C11A C10A C9A 118.5(10) . .
C10A C11A H11A 119.4 . .
C10A C11A C12A 121.2(10) . .
C12A C11A H11A 119.4 . .
C11A C12A H12A 120.0 . .
C11A C12A C13A 120.0(11) . .
C13A C12A H12A 120.0 . .
C8A C13A C12A 120.2(11) . .
C8A C13A H13A 119.9 . .
C12A C13A H13A 119.9 . .
N2 C7B H7BA 107.6 . .
N2 C7B H7BB 107.6 . .
N2 C7B C8B 119.0(12) . .
H7BA C7B H7BB 107.0 . .
C8B C7B H7BA 107.6 . .
C8B C7B H7BB 107.6 . .
C9B C8B C7B 124.9(15) . .
C13B C8B C7B 113.5(15) . .
C13B C8B C9B 120.1(15) . .
C8B C9B H9B 122.0 . .
C8B C9B C10B 115.9(16) . .
C10B C9B H9B 122.0 . .
F4B C10B C9B 114.4(15) . .
C11B C10B F4B 121.3(17) . .
C11B C10B C9B 123.9(15) . .
C10B C11B H11B 121.7 . .
C10B C11B C12B 116.6(17) . .
C12B C11B H11B 121.7 . .
C11B C12B H12B 119.9 . .
C11B C12B C13B 120.3(17) . .
C13B C12B H12B 119.9 . .
C8B C13B C12B 117.4(17) . .
C8B C13B H13B 121.3 . .
C12B C13B H13B 121.3 . .
C14 O2 C14 111.5(13) 7_556 .
O2 C14 H14A 109.5 . .
O2 C14 H14B 109.5 . .
O2 C14 C15 110.5(11) . .
H14A C14 H14B 108.1 . .
C15 C14 H14A 109.5 . .
C15 C14 H14B 109.5 . .
C14 C15 H15A 109.5 . .
C14 C15 H15B 109.5 . .
C14 C15 H15C 109.5 . .
H15A C15 H15B 109.5 . .
H15A C15 H15C 109.5 . .
H15B C15 H15C 109.5 . .

loop_
_geom_bond_atom_site_label_1
_geom_bond_atom_site_label_2
_geom_bond_distance
_geom_bond_site_symmetry_2
Co O1 1.898(3) 7_556
Co O1 1.898(3) .
Co N1 1.902(4) .
Co N1 1.902(4) 7_556
Co N2 1.972(4) .
Co N2 1.972(4) 7_556
F1 C1 1.317(7) .
F2 C1 1.310(7) .
F3 C1 1.323(5) .
O1 C2 1.286(5) .
N1 C4 1.289(6) .
N1 C5 1.468(6) .
N2 H2AA 0.9100 .
N2 H2AB 0.9100 .
N2 H2BC 0.9100 .
N2 H2BD 0.9100 .
N2 C7A 1.404(9) .
N2 C7B 1.438(12) .
C1 C2 1.513(7) .
C2 C3 1.368(7) .
C3 H3 0.9500 .
C3 C4 1.424(7) .
C4 C6 1.508(6) .
C5 C5 1.488(11) 7_556
C5 H5A 0.9900 .
C5 H5B 0.9900 .
C6 H6A 0.9800 .
C6 H6B 0.9800 .
C6 H6C 0.9800 .
F4A C10A 1.368(12) .
C7A H7AA 0.9900 .
C7A H7AB 0.9900 .
C7A C8A 1.520(13) .
C8A C9A 1.403(14) .
C8A C13A 1.344(15) .
C9A H9A 0.9500 .
C9A C10A 1.427(14) .
C10A C11A 1.332(15) .
C11A H11A 0.9500 .
C11A C12A 1.369(16) .
C12A H12A 0.9500 .
C12A C13A 1.397(13) .
C13A H13A 0.9500 .
F4B C10B 1.400(17) .
C7B H7BA 0.9900 .
C7B H7BB 0.9900 .
C7B C8B 1.497(17) .
C8B C9B 1.376(19) .
C8B C13B 1.37(2) .
C9B H9B 0.9500 .
C9B C10B 1.43(2) .
C10B C11B 1.34(2) .
C11B H11B 0.9500 .
C11B C12B 1.37(2) .
C12B H12B 0.9500 .
C12B C13B 1.403(19) .
C13B H13B 0.9500 .
O2 C14 1.391(12) 7_556
O2 C14 1.391(12) .
C14 H14A 0.9900 .
C14 H14B 0.9900 .
C14 C15 1.457(16) .
C15 H15A 0.9800 .
C15 H15B 0.9800 .
C15 H15C 0.9800 .

loop_
_geom_hbond_atom_site_label_D
_geom_hbond_atom_site_label_H
_geom_hbond_atom_site_label_A
_geom_hbond_distance_DH
_geom_hbond_distance_HA
_geom_hbond_distance_DA
_geom_hbond_angle_DHA
_geom_hbond_site_symmetry_A
C15 H15C F4B 0.98 1.86 2.74(3) 148.4 8_666

loop_
_geom_torsion_atom_site_label_1
_geom_torsion_atom_site_label_2
_geom_torsion_atom_site_label_3
_geom_torsion_atom_site_label_4
_geom_torsion
_geom_torsion_site_symmetry_1
_geom_torsion_site_symmetry_4
Co O1 C2 C1 173.9(3) . .
Co O1 C2 C3 -7.3(6) . .
Co N1 C4 C3 4.9(7) . .
Co N1 C4 C6 -178.3(3) . .
Co N1 C5 C5 29.2(7) . 7_556
Co N2 C7A C8A -157.2(6) . .
Co N2 C7B C8B 155.8(10) . .
F1 C1 C2 O1 -68.6(5) . .
F1 C1 C2 C3 112.6(5) . .
F2 C1 C2 O1 50.2(6) . .
F2 C1 C2 C3 -128.6(6) . .
F3 C1 C2 O1 172.9(4) . .
F3 C1 C2 C3 -6.0(7) . .
O1 Co O1 C2 -165.6(4) 7_556 .
O1 C2 C3 C4 -4.9(8) . .
N1 Co O1 C2 13.2(3) . .
N2 Co O1 C2 -77.7(3) . .
N2 Co O1 C2 103.7(4) 7_556 .
N2 C7A C8A C9A -46.8(13) . .
N2 C7A C8A C13A 132.6(12) . .
N2 C7B C8B C9B 79(2) . .
N2 C7B C8B C13B -87(2) . .
C1 C2 C3 C4 173.8(5) . .
C2 C3 C4 N1 6.3(7) . .
C2 C3 C4 C6 -170.7(5) . .
C4 N1 C5 C5 -150.2(5) . 7_556
C5 N1 C4 C3 -175.8(5) . .
C5 N1 C4 C6 1.1(7) . .
F4A C10A C11A C12A -176.6(15) . .
C7A C8A C9A C10A 178.4(12) . .
C7A C8A C13A C12A 170.8(12) . .
C8A C9A C10A F4A -178.9(12) . .
C8A C9A C10A C11A 7.5(17) . .
C9A C8A C13A C12A -10(2) . .
C9A C10A C11A C12A -3(2) . .
C10A C11A C12A C13A -8(2) . .
C11A C12A C13A C8A 15(2) . .
C13A C8A C9A C10A -1.0(17) . .
F4B C10B C11B C12B -169(3) . .
C7B C8B C9B C10B -170(2) . .
C7B C8B C13B C12B -170(2) . .
C8B C9B C10B F4B 164.2(19) . .
C8B C9B C10B C11B -9(2) . .
C9B C8B C13B C12B 23(3) . .
C9B C10B C11B C12B 4(3) . .
C10B C11B C12B C13B 15(4) . .
C11B C12B C13B C8B -29(4) . .
C13B C8B C9B C10B -5(2) . .
C14 O2 C14 C15 -174.6(15) 7_556 .

loop_
_exptl_oxdiff_crystal_face_indexfrac_h
_exptl_oxdiff_crystal_face_indexfrac_k
_exptl_oxdiff_crystal_face_indexfrac_l
_exptl_oxdiff_crystal_face_x
_exptl_oxdiff_crystal_face_y
_exptl_oxdiff_crystal_face_z
-1.8957 3.3580 20.0876 0.0159 0.0673 0.9976
-16.5596 14.0462 -1.4765 0.2330 0.9721 0.0266
-1.2907 -0.6550 -20.3698 0.0290 0.1197 -0.9924
16.5379 -13.9651 2.2009 -0.2331 -0.9724 0.0091
-12.3101 -17.9238 1.2649 -0.9915 0.1301 -0.0090
4.9990 -21.0002 2.0007 -0.7591 -0.6442 -0.0173
14.9999 -15.9999 1.0002 -0.3431 -0.9466 -0.0571
21.0009 -5.9997 -0.0003 0.1932 -0.9826 -0.0650
20.0018 9.0005 -1.0009 0.7873 -0.6293 -0.0361
10.0018 19.0004 -1.0009 0.9861 -0.0146 0.0311
